data_4500413
loop_
_publ_author_name
'Ou, Guang-Chuan'
'Feng, Xiao-Long'
'Lu, Tong-Bu'

_publ_section_title
;
 pH Values Dependent Helicity of 1D Homochiral Helical Chains
;
_journal_issue 3
_journal_name_full 'Crystal Growth &amp; Design'
_journal_page_first 851
_journal_paper_doi 10.1021/cg101515g
_journal_volume 11
_journal_year 2011
_chemical_absolute_configuration rmad
_chemical_formula_sum 'C22 H48 Cl N5 Ni O6'
_chemical_formula_weight 572.81
_chemical_name_systematic
; 
 ? 
;
_space_group_IT_number 78
_symmetry_cell_setting tetragonal
_symmetry_space_group_name_Hall 'P 4cw'
_symmetry_space_group_name_H-M 'P 43'
_atom_sites_solution_hydrogens geom
_atom_sites_solution_primary direct
_atom_sites_solution_secondary difmap
_audit_creation_method SHELXL-97
_cell_angle_alpha 90.00
_cell_angle_beta 90.00
_cell_angle_gamma 90.00
_cell_formula_units_Z 4
_cell_length_a 12.3421(10)
_cell_length_b 12.3421(10)
_cell_length_c 18.221(3)
_cell_measurement_reflns_used 3483
_cell_measurement_temperature 173(2)
_cell_measurement_theta_max 23.68
_cell_measurement_theta_min 2.33
_cell_volume 2775.6(6)
_computing_cell_refinement 'Bruker SMART'
_computing_data_collection 'Bruker SMART'
_computing_data_reduction 'Bruker SAINT'
_computing_molecular_graphics 'Bruker SHELXTL'
_computing_publication_material 'Bruker SHELXTL'
_computing_structure_refinement 'SHELXL-97 (Sheldrick, 1997)'
_computing_structure_solution 'SHELXS-97 (Sheldrick, 1990)'
_diffrn_ambient_temperature 173(2)
_diffrn_measured_fraction_theta_full 0.995
_diffrn_measured_fraction_theta_max 0.995
_diffrn_measurement_device_type 'CCD area detector'
_diffrn_measurement_method 'phi and omega scans'
_diffrn_radiation_monochromator graphite
_diffrn_radiation_source 'fine-focus sealed tube'
_diffrn_radiation_type MoK\a
_diffrn_radiation_wavelength 0.71073
_diffrn_reflns_av_R_equivalents 0.0798
_diffrn_reflns_av_sigmaI/netI 0.0858
_diffrn_reflns_limit_h_max 15
_diffrn_reflns_limit_h_min -15
_diffrn_reflns_limit_k_max 15
_diffrn_reflns_limit_k_min -15
_diffrn_reflns_limit_l_max 23
_diffrn_reflns_limit_l_min -9
_diffrn_reflns_number 13731
_diffrn_reflns_theta_full 27.00
_diffrn_reflns_theta_max 27.00
_diffrn_reflns_theta_min 1.65
_diffrn_standards_decay_% 0
_diffrn_standards_interval_count 0
_diffrn_standards_interval_time 0
_diffrn_standards_number 0
_exptl_absorpt_coefficient_mu 0.839
_exptl_absorpt_correction_T_max 0.8844
_exptl_absorpt_correction_T_min 0.7577
_exptl_absorpt_correction_type multi-scan
_exptl_absorpt_process_details 'SADABS (Sheldrick, 1996)'
_exptl_crystal_colour purple
_exptl_crystal_density_diffrn 1.371
_exptl_crystal_density_method 'not measured'
_exptl_crystal_description block
_exptl_crystal_F_000 1232
_exptl_crystal_size_max 0.35
_exptl_crystal_size_mid 0.28
_exptl_crystal_size_min 0.15
_refine_diff_density_max 0.713
_refine_diff_density_min -0.614
_refine_diff_density_rms 0.123
_refine_ls_abs_structure_details 'Flack H D (1983), Acta Cryst. A39, 876-881'
_refine_ls_abs_structure_Flack -0.03(2)
_refine_ls_extinction_method none
_refine_ls_goodness_of_fit_ref 0.994
_refine_ls_hydrogen_treatment constr
_refine_ls_matrix_type full
_refine_ls_number_parameters 324
_refine_ls_number_reflns 4203
_refine_ls_number_restraints 1
_refine_ls_restrained_S_all 0.993
_refine_ls_R_factor_all 0.0813
_refine_ls_R_factor_gt 0.0478
_refine_ls_shift/su_max 0.000
_refine_ls_shift/su_mean 0.000
_refine_ls_structure_factor_coef Fsqd
_refine_ls_weighting_details 'calc w=1/[\s^2^(Fo^2^)+(0.0866P)^2^+0.0000P] where P=(Fo^2^+2Fc^2^)/3'
_refine_ls_weighting_scheme calc
_refine_ls_wR_factor_gt 0.1237
_refine_ls_wR_factor_ref 0.1454
_reflns_number_gt 3049
_reflns_number_total 4203
_reflns_threshold_expression >2sigma(I)
_cod_data_source_file cg101515g_si_001.cif
_cod_data_source_block lambda-1
_cod_depositor_comments
;
The following automatic conversions were performed:

'_symmetry_cell_setting' value 'Tetragonal' changed to 'tetragonal'
according to /home/saulius/struct/CIF-dictionaries/cif_core.dic
dictionary named 'cif_core.dic' version 2.4.1 from 2010-06-29.

Automatic conversion script
Id: cif_fix_values 1715 2011-07-08 13:25:40Z adriana 
;
_cod_original_cell_volume 2775.5(6)
_cod_original_sg_symbol_H-M P4(3)
_cod_database_code 4500413

loop_
_symmetry_equiv_pos_as_xyz
'x, y, z'
'-x, -y, z+1/2'
'-y, x, z+3/4'
'y, -x, z+1/4'

loop_
_atom_site_label
_atom_site_type_symbol
_atom_site_fract_x
_atom_site_fract_y
_atom_site_fract_z
_atom_site_U_iso_or_equiv
_atom_site_adp_type
_atom_site_occupancy
_atom_site_symmetry_multiplicity
_atom_site_calc_flag
_atom_site_refinement_flags
Ni1 Ni 0.18922(5) 0.54484(5) 0.08420(4) 0.01867(19) Uani 1 1 d .
Cl1 Cl 0.80494(12) 0.61400(13) 0.99362(10) 0.0319(4) Uani 1 1 d .
O1 O 0.2404(3) 0.4291(3) 0.0088(2) 0.0225(10) Uani 1 1 d .
N2 N 0.3349(4) 0.6308(4) 0.0645(3) 0.0211(12) Uani 1 1 d .
H2C H 0.3356 0.6893 0.0967 0.025 Uiso 1 1 calc R
N5 N 0.0510(4) 0.4431(4) 0.0754(4) 0.0243(12) Uani 1 1 d .
H5A H 0.0513 0.3933 0.1130 0.029 Uiso 1 1 calc R
H5B H -0.0109 0.4842 0.0794 0.029 Uiso 1 1 calc R
O2 O 0.1886(3) 0.2991(3) -0.0691(3) 0.0298(11) Uani 1 1 d .
N3 N 0.1053(4) 0.6664(4) 0.0197(3) 0.0200(11) Uani 1 1 d .
H3A H 0.0409 0.6335 0.0054 0.024 Uiso 1 1 calc R
C17 C 0.1697(4) 0.3675(4) -0.0214(4) 0.0187(13) Uani 1 1 d .
N4 N 0.1354(4) 0.6391(4) 0.1744(3) 0.0228(12) Uani 1 1 d .
H4D H 0.1903 0.6886 0.1843 0.027 Uiso 1 1 calc R
C2 C 0.4199(4) 0.5543(4) 0.0900(4) 0.0230(13) Uani 1 1 d .
H2A H 0.4284 0.4953 0.0536 0.028 Uiso 1 1 calc R
H2B H 0.4899 0.5929 0.0939 0.028 Uiso 1 1 calc R
C13 C 0.2067(6) 0.5236(5) 0.2769(4) 0.0314(16) Uani 1 1 d .
H13A H 0.1890 0.5032 0.3281 0.038 Uiso 1 1 calc R
H13B H 0.2679 0.5753 0.2792 0.038 Uiso 1 1 calc R
N1 N 0.2850(4) 0.4499(4) 0.1612(3) 0.0225(12) Uani 1 1 d .
H1C H 0.2979 0.3841 0.1380 0.027 Uiso 1 1 calc R
C1 C 0.3916(5) 0.5078(5) 0.1616(4) 0.0239(14) Uani 1 1 d .
H1A H 0.3890 0.5666 0.1985 0.029 Uiso 1 1 calc R
H1B H 0.4490 0.4564 0.1766 0.029 Uiso 1 1 calc R
O6 O 0.8855(4) 0.5956(5) 0.9370(3) 0.0503(15) Uani 1 1 d .
C10 C 0.0437(5) 0.7019(5) 0.1448(4) 0.0239(14) Uani 1 1 d .
H10A H 0.0244 0.7605 0.1795 0.029 Uiso 1 1 calc R
H10B H -0.0201 0.6540 0.1392 0.029 Uiso 1 1 calc R
C19 C -0.0169(5) 0.2831(5) 0.0021(4) 0.0250(14) Uani 1 1 d .
H19A H -0.0067 0.2483 -0.0464 0.030 Uiso 1 1 calc R
H19B H -0.0942 0.3037 0.0061 0.030 Uiso 1 1 calc R
C7 C 0.1557(5) 0.6202(5) -0.1062(4) 0.0258(14) Uani 1 1 d .
H7A H 0.2009 0.5607 -0.0879 0.039 Uiso 1 1 calc R
H7B H 0.1857 0.6473 -0.1525 0.039 Uiso 1 1 calc R
H7C H 0.0818 0.5938 -0.1144 0.039 Uiso 1 1 calc R
C18 C 0.0513(5) 0.3861(5) 0.0043(4) 0.0240(15) Uani 1 1 d .
H18 H 0.0180 0.4370 -0.0319 0.029 Uiso 1 1 calc R
C5 C 0.2685(5) 0.7524(5) -0.0341(4) 0.0278(15) Uani 1 1 d .
H5C H 0.2956 0.7877 -0.0793 0.033 Uiso 1 1 calc R
H5D H 0.2619 0.8098 0.0036 0.033 Uiso 1 1 calc R
C14 C 0.2472(5) 0.4216(5) 0.2379(4) 0.0293(15) Uani 1 1 d .
C20 C 0.0084(5) 0.1989(5) 0.0622(5) 0.0349(17) Uani 1 1 d .
H20 H 0.0826 0.2146 0.0815 0.042 Uiso 1 1 calc R
C12 C 0.0677(7) 0.6628(7) 0.3032(5) 0.050(2) Uani 1 1 d .
H12A H 0.1224 0.7188 0.3121 0.075 Uiso 1 1 calc R
H12B H 0.0529 0.6237 0.3489 0.075 Uiso 1 1 calc R
H12C H 0.0009 0.6967 0.2854 0.075 Uiso 1 1 calc R
C11 C 0.1096(5) 0.5839(5) 0.2458(4) 0.0283(15) Uani 1 1 d .
H11 H 0.0512 0.5295 0.2362 0.034 Uiso 1 1 calc R
C15 C 0.1560(6) 0.3370(6) 0.2322(5) 0.0389(19) Uani 1 1 d .
H15A H 0.1304 0.3183 0.2816 0.058 Uiso 1 1 calc R
H15B H 0.1836 0.2717 0.2079 0.058 Uiso 1 1 calc R
H15C H 0.0958 0.3670 0.2036 0.058 Uiso 1 1 calc R
C6 C 0.1538(5) 0.7104(5) -0.0504(4) 0.0236(14) Uani 1 1 d .
O5 O 0.8052(6) 0.7251(4) 1.0134(4) 0.074(2) Uani 1 1 d .
C8 C 0.0869(5) 0.8044(5) -0.0818(4) 0.0292(15) Uani 1 1 d .
H8A H 0.0115 0.7811 -0.0880 0.044 Uiso 1 1 calc R
H8B H 0.1167 0.8259 -0.1295 0.044 Uiso 1 1 calc R
H8C H 0.0896 0.8661 -0.0480 0.044 Uiso 1 1 calc R
O3 O 0.7032(4) 0.5810(5) 0.9670(4) 0.066(2) Uani 1 1 d .
C16 C 0.3377(6) 0.3687(5) 0.2833(4) 0.0319(16) Uani 1 1 d .
H16A H 0.3983 0.4195 0.2883 0.048 Uiso 1 1 calc R
H16B H 0.3627 0.3028 0.2586 0.048 Uiso 1 1 calc R
H16C H 0.3099 0.3501 0.3321 0.048 Uiso 1 1 calc R
O4 O 0.8339(4) 0.5527(5) 1.0569(4) 0.0587(17) Uani 1 1 d .
C3 C 0.3563(5) 0.6734(5) -0.0080(4) 0.0253(14) Uani 1 1 d .
H3 H 0.3567 0.6107 -0.0428 0.030 Uiso 1 1 calc R
C4 C 0.4660(5) 0.7297(7) -0.0145(5) 0.046(2) Uani 1 1 d .
H4A H 0.4666 0.7945 0.0165 0.069 Uiso 1 1 calc R
H4B H 0.4786 0.7505 -0.0657 0.069 Uiso 1 1 calc R
H4C H 0.5234 0.6801 0.0015 0.069 Uiso 1 1 calc R
C9 C 0.0729(5) 0.7503(5) 0.0715(4) 0.0294(16) Uani 1 1 d .
H9A H 0.0098 0.7902 0.0516 0.035 Uiso 1 1 calc R
H9B H 0.1331 0.8024 0.0779 0.035 Uiso 1 1 calc R
C22 C 0.0100(8) 0.0858(6) 0.0294(6) 0.057(3) Uani 1 1 d .
H22A H 0.0198 0.0324 0.0686 0.086 Uiso 1 1 calc R
H22B H 0.0699 0.0801 -0.0057 0.086 Uiso 1 1 calc R
H22C H -0.0587 0.0720 0.0041 0.086 Uiso 1 1 calc R
C21 C -0.0709(6) 0.2070(7) 0.1264(5) 0.047(2) Uani 1 1 d .
H21A H -0.1432 0.1849 0.1101 0.071 Uiso 1 1 calc R
H21B H -0.0733 0.2820 0.1440 0.071 Uiso 1 1 calc R
H21C H -0.0468 0.1593 0.1662 0.071 Uiso 1 1 calc R

loop_
_atom_site_aniso_label
_atom_site_aniso_U_11
_atom_site_aniso_U_22
_atom_site_aniso_U_33
_atom_site_aniso_U_23
_atom_site_aniso_U_13
_atom_site_aniso_U_12
Ni1 0.0177(4) 0.0172(4) 0.0212(4) -0.0013(3) 0.0007(3) 0.0002(3)
Cl1 0.0235(8) 0.0400(9) 0.0323(10) -0.0035(8) -0.0004(7) 0.0033(7)
O1 0.021(2) 0.023(2) 0.024(3) 0.000(2) 0.0003(19) -0.0019(17)
N2 0.017(2) 0.016(2) 0.030(3) -0.001(2) 0.002(2) 0.0021(18)
N5 0.016(2) 0.019(2) 0.038(4) 0.000(3) 0.003(2) -0.0008(18)
O2 0.029(2) 0.026(2) 0.034(3) -0.008(2) 0.001(2) -0.0038(18)
N3 0.015(2) 0.021(2) 0.024(3) 0.001(2) -0.001(2) -0.0007(19)
C17 0.020(3) 0.018(3) 0.018(3) 0.000(3) -0.004(3) 0.000(2)
N4 0.019(2) 0.022(2) 0.027(3) -0.004(2) 0.004(2) -0.001(2)
C2 0.018(3) 0.022(3) 0.029(4) 0.000(3) -0.005(3) 0.004(2)
C13 0.044(4) 0.034(4) 0.016(4) -0.001(3) 0.000(3) -0.004(3)
N1 0.031(3) 0.015(2) 0.022(3) -0.001(2) -0.005(2) -0.001(2)
C1 0.022(3) 0.026(3) 0.023(4) -0.002(3) -0.005(3) 0.000(2)
O6 0.033(3) 0.081(4) 0.038(3) -0.015(3) 0.004(3) -0.005(3)
C10 0.026(3) 0.029(3) 0.017(3) -0.010(3) 0.004(3) 0.000(3)
C19 0.024(3) 0.027(3) 0.024(4) -0.004(3) 0.002(3) -0.006(3)
C7 0.029(3) 0.026(3) 0.022(4) 0.000(3) 0.001(3) 0.001(3)
C18 0.020(3) 0.019(3) 0.033(4) -0.002(3) 0.001(3) -0.002(2)
C5 0.024(3) 0.022(3) 0.038(4) 0.005(3) -0.004(3) -0.001(2)
C14 0.030(3) 0.028(3) 0.030(4) 0.007(3) 0.001(3) -0.001(3)
C20 0.029(3) 0.028(3) 0.047(5) 0.002(3) -0.010(3) -0.005(3)
C12 0.065(5) 0.061(5) 0.024(4) 0.000(4) 0.012(4) 0.013(4)
C11 0.027(3) 0.035(4) 0.023(4) 0.002(3) 0.006(3) 0.000(3)
C15 0.040(4) 0.034(4) 0.042(5) 0.016(4) -0.001(4) -0.016(3)
C6 0.021(3) 0.022(3) 0.028(4) 0.004(3) 0.004(3) -0.003(2)
O5 0.110(5) 0.041(3) 0.072(5) -0.019(3) 0.029(4) 0.008(3)
C8 0.029(3) 0.031(3) 0.028(4) 0.005(3) -0.004(3) 0.002(3)
O3 0.022(3) 0.085(4) 0.091(6) 0.021(4) -0.015(3) -0.013(3)
C16 0.046(4) 0.031(3) 0.019(4) 0.007(3) -0.010(3) -0.006(3)
O4 0.047(3) 0.080(4) 0.049(4) 0.013(3) -0.005(3) 0.013(3)
C3 0.021(3) 0.029(3) 0.025(4) 0.001(3) 0.004(3) -0.005(3)
C4 0.018(3) 0.063(5) 0.057(6) 0.028(5) -0.005(4) -0.009(3)
C9 0.029(3) 0.019(3) 0.041(5) 0.000(3) -0.003(3) 0.005(2)
C22 0.072(6) 0.024(4) 0.076(7) 0.003(4) -0.009(5) -0.004(4)
C21 0.044(4) 0.047(5) 0.050(6) 0.012(4) 0.005(4) -0.013(4)

loop_
_atom_type_symbol
_atom_type_description
_atom_type_scat_dispersion_real
_atom_type_scat_dispersion_imag
_atom_type_scat_source
C C 0.0033 0.0016 'International Tables Vol C Tables 4.2.6.8 and 6.1.1.4'
H H 0.0000 0.0000 'International Tables Vol C Tables 4.2.6.8 and 6.1.1.4'
N N 0.0061 0.0033 'International Tables Vol C Tables 4.2.6.8 and 6.1.1.4'
O O 0.0106 0.0060 'International Tables Vol C Tables 4.2.6.8 and 6.1.1.4'
Cl Cl 0.1484 0.1585 'International Tables Vol C Tables 4.2.6.8 and 6.1.1.4'
Ni Ni 0.3393 1.1124 'International Tables Vol C Tables 4.2.6.8 and 6.1.1.4'

loop_
_geom_angle_atom_site_label_1
_geom_angle_atom_site_label_2
_geom_angle_atom_site_label_3
_geom_angle
O1 Ni1 N2 88.52(18)
O1 Ni1 N4 169.69(18)
N2 Ni1 N4 97.02(19)
O1 Ni1 N5 77.77(18)
N2 Ni1 N5 164.8(2)
N4 Ni1 N5 97.5(2)
O1 Ni1 N3 105.20(19)
N2 Ni1 N3 88.13(18)
N4 Ni1 N3 83.7(2)
N5 Ni1 N3 89.11(19)
O1 Ni1 N1 83.75(18)
N2 Ni1 N1 85.26(18)
N4 Ni1 N1 88.0(2)
N5 Ni1 N1 99.6(2)
N3 Ni1 N1 168.75(19)
O3 Cl1 O5 111.7(4)
O3 Cl1 O4 110.5(4)
O5 Cl1 O4 107.9(4)
O3 Cl1 O6 108.7(4)
O5 Cl1 O6 109.3(4)
O4 Cl1 O6 108.7(3)
C17 O1 Ni1 119.0(4)
C3 N2 C2 112.8(5)
C3 N2 Ni1 119.4(4)
C2 N2 Ni1 103.2(3)
C18 N5 Ni1 110.3(4)
C9 N3 C6 113.6(4)
C9 N3 Ni1 105.8(4)
C6 N3 Ni1 121.1(3)
O2 C17 O1 125.5(5)
O2 C17 C18 119.5(5)
O1 C17 C18 115.0(5)
C10 N4 C11 113.1(5)
C10 N4 Ni1 104.2(4)
C11 N4 Ni1 119.3(4)
C1 C2 N2 111.0(5)
C11 C13 C14 119.1(6)
C1 N1 C14 112.2(5)
C1 N1 Ni1 102.9(4)
C14 N1 Ni1 123.5(4)
C2 C1 N1 113.1(5)
N4 C10 C9 110.4(5)
C18 C19 C20 115.5(5)
N5 C18 C19 114.9(5)
N5 C18 C17 109.8(5)
C19 C18 C17 112.9(5)
C3 C5 C6 119.8(5)
N1 C14 C13 109.8(5)
N1 C14 C16 111.8(5)
C13 C14 C16 109.7(6)
N1 C14 C15 108.7(6)
C13 C14 C15 110.5(6)
C16 C14 C15 106.2(5)
C22 C20 C21 111.7(6)
C22 C20 C19 110.0(7)
C21 C20 C19 111.7(6)
N4 C11 C12 112.2(6)
N4 C11 C13 112.2(5)
C12 C11 C13 109.0(6)
C7 C6 N3 108.0(5)
C7 C6 C8 108.3(6)
N3 C6 C8 111.9(5)
C7 C6 C5 111.4(5)
N3 C6 C5 108.9(6)
C8 C6 C5 108.3(5)
N2 C3 C4 113.4(6)
N2 C3 C5 112.6(5)
C4 C3 C5 108.3(5)
N3 C9 C10 111.0(5)

loop_
_geom_bond_atom_site_label_1
_geom_bond_atom_site_label_2
_geom_bond_distance
Ni1 O1 2.080(4)
Ni1 N2 2.118(5)
Ni1 N4 2.120(5)
Ni1 N5 2.124(4)
Ni1 N3 2.169(5)
Ni1 N1 2.177(5)
Cl1 O3 1.407(5)
Cl1 O5 1.417(6)
Cl1 O4 1.425(6)
Cl1 O6 1.451(6)
O1 C17 1.282(7)
N2 C3 1.448(8)
N2 C2 1.485(7)
N5 C18 1.474(9)
O2 C17 1.234(7)
N3 C9 1.456(8)
N3 C6 1.512(8)
C17 C18 1.552(8)
N4 C10 1.474(8)
N4 C11 1.503(9)
C2 C1 1.467(10)
C13 C11 1.520(9)
C13 C14 1.530(9)
N1 C1 1.496(7)
N1 C14 1.515(9)
C10 C9 1.507(10)
C19 C18 1.525(8)
C19 C20 1.542(10)
C7 C6 1.508(9)
C5 C3 1.533(8)
C5 C6 1.536(8)
C14 C16 1.536(9)
C14 C15 1.539(8)
C20 C22 1.519(10)
C20 C21 1.527(11)
C12 C11 1.519(10)
C6 C8 1.535(8)
C3 C4 1.526(8)

loop_
_geom_hbond_atom_site_label_D
_geom_hbond_atom_site_label_H
_geom_hbond_atom_site_label_A
_geom_hbond_distance_DH
_geom_hbond_distance_HA
_geom_hbond_distance_DA
_geom_hbond_angle_DHA
_geom_hbond_site_symmetry_A
N2 H2C O2 0.93 2.20 3.108(7) 166.0 4_565
N5 H5B O4 0.92 2.13 3.020(7) 161.6 1_454
N4 H4D O2 0.93 2.03 2.935(6) 165.6 4_565

loop_
_geom_torsion_atom_site_label_1
_geom_torsion_atom_site_label_2
_geom_torsion_atom_site_label_3
_geom_torsion_atom_site_label_4
_geom_torsion
N2 Ni1 O1 C17 -158.7(4)
N4 Ni1 O1 C17 78.6(11)
N5 Ni1 O1 C17 14.7(4)
N3 Ni1 O1 C17 -71.0(4)
N1 Ni1 O1 C17 115.9(4)
O1 Ni1 N2 C3 62.9(4)
N4 Ni1 N2 C3 -125.8(4)
N5 Ni1 N2 C3 37.3(9)
N3 Ni1 N2 C3 -42.4(4)
N1 Ni1 N2 C3 146.7(4)
O1 Ni1 N2 C2 -63.2(4)
N4 Ni1 N2 C2 108.1(4)
N5 Ni1 N2 C2 -88.8(8)
N3 Ni1 N2 C2 -168.5(4)
N1 Ni1 N2 C2 20.6(4)
O1 Ni1 N5 C18 -24.3(4)
N2 Ni1 N5 C18 1.9(9)
N4 Ni1 N5 C18 165.0(4)
N3 Ni1 N5 C18 81.5(4)
N1 Ni1 N5 C18 -105.7(4)
O1 Ni1 N3 C9 -177.7(3)
N2 Ni1 N3 C9 -89.7(4)
N4 Ni1 N3 C9 7.6(4)
N5 Ni1 N3 C9 105.3(4)
N1 Ni1 N3 C9 -35.7(12)
O1 Ni1 N3 C6 -46.6(4)
N2 Ni1 N3 C6 41.3(4)
N4 Ni1 N3 C6 138.6(4)
N5 Ni1 N3 C6 -123.7(4)
N1 Ni1 N3 C6 95.3(11)
Ni1 O1 C17 O2 176.8(5)
Ni1 O1 C17 C18 -1.4(7)
O1 Ni1 N4 C10 -129.9(10)
N2 Ni1 N4 C10 108.0(4)
N5 Ni1 N4 C10 -67.6(4)
N3 Ni1 N4 C10 20.6(4)
N1 Ni1 N4 C10 -167.1(4)
O1 Ni1 N4 C11 -2.7(13)
N2 Ni1 N4 C11 -124.8(4)
N5 Ni1 N4 C11 59.6(4)
N3 Ni1 N4 C11 147.9(4)
N1 Ni1 N4 C11 -39.8(4)
C3 N2 C2 C1 -176.4(5)
Ni1 N2 C2 C1 -46.1(5)
O1 Ni1 N1 C1 95.2(4)
N2 Ni1 N1 C1 6.2(4)
N4 Ni1 N1 C1 -91.0(4)
N5 Ni1 N1 C1 171.7(4)
N3 Ni1 N1 C1 -48.0(12)
O1 Ni1 N1 C14 -136.8(4)
N2 Ni1 N1 C14 134.2(5)
N4 Ni1 N1 C14 37.0(4)
N5 Ni1 N1 C14 -60.4(5)
N3 Ni1 N1 C14 79.9(11)
N2 C2 C1 N1 57.7(6)
C14 N1 C1 C2 -169.0(5)
Ni1 N1 C1 C2 -34.2(5)
C11 N4 C10 C9 -177.1(5)
Ni1 N4 C10 C9 -46.1(5)
Ni1 N5 C18 C19 158.6(4)
Ni1 N5 C18 C17 30.1(6)
C20 C19 C18 N5 -53.8(7)
C20 C19 C18 C17 73.1(8)
O2 C17 C18 N5 162.0(5)
O1 C17 C18 N5 -19.7(7)
O2 C17 C18 C19 32.5(9)
O1 C17 C18 C19 -149.2(6)
C1 N1 C14 C13 74.3(6)
Ni1 N1 C14 C13 -49.7(6)
C1 N1 C14 C16 -47.7(7)
Ni1 N1 C14 C16 -171.6(4)
C1 N1 C14 C15 -164.7(5)
Ni1 N1 C14 C15 71.4(6)
C11 C13 C14 N1 62.5(7)
C11 C13 C14 C16 -174.3(6)
C11 C13 C14 C15 -57.4(8)
C18 C19 C20 C22 -137.2(6)
C18 C19 C20 C21 98.1(7)
C10 N4 C11 C12 -54.5(7)
Ni1 N4 C11 C12 -177.5(5)
C10 N4 C11 C13 -177.6(5)
Ni1 N4 C11 C13 59.4(6)
C14 C13 C11 N4 -69.6(7)
C14 C13 C11 C12 165.6(6)
C9 N3 C6 C7 -165.0(5)
Ni1 N3 C6 C7 67.4(6)
C9 N3 C6 C8 -45.8(7)
Ni1 N3 C6 C8 -173.4(4)
C9 N3 C6 C5 73.8(6)
Ni1 N3 C6 C5 -53.8(6)
C3 C5 C6 C7 -55.9(9)
C3 C5 C6 N3 63.2(8)
C3 C5 C6 C8 -174.9(6)
C2 N2 C3 C4 -56.5(7)
Ni1 N2 C3 C4 -177.9(4)
C2 N2 C3 C5 -179.9(5)
Ni1 N2 C3 C5 58.7(6)
C6 C5 C3 N2 -67.6(8)
C6 C5 C3 C4 166.1(7)
C6 N3 C9 C10 -170.1(5)
Ni1 N3 C9 C10 -34.9(6)
N4 C10 C9 N3 57.3(7)
